data_7155073
loop_
_publ_author_name
'Panduwawala, Tharindi D.'
'Iqbal, Sarosh'
'Tirfoin, R\'emi'
'Moloney, Mark G.'

_publ_section_title
;
 Chemoselectivity and stereoselectivity of cyclisation pathways leading to
 bicyclic tetramates controlled by ring-chain tautomerisation in
 thiazolidines.
;
_journal_issue 19
_journal_name_full 'Organic &amp; biomolecular chemistry'
_journal_page_first 4464
_journal_page_last 4478
_journal_paper_doi 10.1039/c6ob00557h
_journal_volume 14
_journal_year 2016
_chemical_absolute_configuration ad
_chemical_formula_moiety 'C12 H19 N1 O4 S1'
_chemical_formula_sum 'C12 H19 N O4 S'
_chemical_formula_weight 273.35
_chemical_melting_point ?
_space_group_IT_number 4
_symmetry_cell_setting monoclinic
_symmetry_space_group_name_Hall 'P 2yb'
_symmetry_space_group_name_H-M 'P 1 21 1'
_atom_sites_solution_hydrogens difmap
_atom_sites_solution_primary direct
_audit_creation_date 2016-02-11
_audit_creation_method CRYSTALS_ver_14.61_build_5555
_audit_update_record
;
2016-02-11 deposited with the CCDC.
2016-04-12 downloaded from the CCDC.
;
_cell_angle_alpha 90
_cell_angle_beta 107.2930(12)
_cell_angle_gamma 90
_cell_formula_units_Z 6
_cell_length_a 8.7753(1)
_cell_length_b 21.3925(2)
_cell_length_c 12.0847(1)
_cell_measurement_reflns_used 14046
_cell_measurement_temperature 150
_cell_measurement_theta_max 76
_cell_measurement_theta_min 4
_cell_volume 2166.06(4)
_computing_cell_refinement 'CrysAlisPro, (Agilent, 2011)'
_computing_data_collection 'SuperNova, (Oxford Diffraction, 2010)'
_computing_data_reduction 'CrysAlisPro, (Agilent, 2011)'
_computing_molecular_graphics 'CAMERON (Watkin et al., 1996)'
_computing_publication_material 'CRYSTALS (Betteridge et al., 2003)'
_computing_structure_refinement 'CRYSTALS (Betteridge et al., 2003)'
_computing_structure_solution 'SIR92 (Altomare et al., 1994)'
_diffrn_ambient_temperature 150
_diffrn_measured_fraction_theta_full 0.998
_diffrn_measured_fraction_theta_max 0.994
_diffrn_measurement_device Area
_diffrn_measurement_device_type 'Oxford Diffraction SuperNova'
_diffrn_measurement_method \w
_diffrn_radiation_monochromator graphite
_diffrn_radiation_type 'Cu K\a'
_diffrn_radiation_wavelength 1.54180
_diffrn_reflns_av_R_equivalents 0.027
_diffrn_reflns_limit_h_max 10
_diffrn_reflns_limit_h_min -10
_diffrn_reflns_limit_k_max 26
_diffrn_reflns_limit_k_min -26
_diffrn_reflns_limit_l_max 15
_diffrn_reflns_limit_l_min -11
_diffrn_reflns_number 22837
_diffrn_reflns_theta_full 74.285
_diffrn_reflns_theta_max 75.801
_diffrn_reflns_theta_min 3.831
_diffrn_standards_number 0
_exptl_absorpt_coefficient_mu 2.064
_exptl_absorpt_correction_T_max 0.69
_exptl_absorpt_correction_T_min 0.64
_exptl_absorpt_correction_type multi-scan
_exptl_absorpt_process_details 'CrysAlisPro, (Agilent, 2011)'
_exptl_crystal_colour clear_pale_colourless
_exptl_crystal_density_diffrn 1.257
_exptl_crystal_density_meas ?
_exptl_crystal_density_method 'not measured'
_exptl_crystal_description block
_exptl_crystal_F_000 876
_exptl_crystal_size_max 0.28
_exptl_crystal_size_mid 0.21
_exptl_crystal_size_min 0.18
_refine_diff_density_max 0.38
_refine_diff_density_min -0.24
_refine_ls_abs_structure_details 'Flack (1983), 4293 Friedel-pairs'
_refine_ls_abs_structure_Flack -0.008(8)
_refine_ls_extinction_method None
_refine_ls_goodness_of_fit_ref 0.9994
_refine_ls_hydrogen_treatment constr
_refine_ls_matrix_type full
_refine_ls_number_parameters 488
_refine_ls_number_reflns 8859
_refine_ls_number_restraints 1
_refine_ls_R_factor_all 0.0293
_refine_ls_R_factor_gt 0.0283
_refine_ls_shift/su_max 0.0007404
_refine_ls_shift/su_mean 0.0000545
_refine_ls_structure_factor_coef Fsqd
_refine_ls_weighting_details
;
 Method= Modified Sheldrick 
 w=1/[\s^2^(F^2^) + ( 0.04P)^2^ + 0.38P] 
 ,where P=(max(Fo^2^,0) + 2Fc^2^)/3 
;
_refine_ls_weighting_scheme calc
_refine_ls_wR_factor_all 0.0734
_refine_ls_wR_factor_gt 0.0723
_refine_ls_wR_factor_ref 0.0734
_reflns_limit_h_max 10
_reflns_limit_h_min -10
_reflns_limit_k_max 26
_reflns_limit_k_min -26
_reflns_limit_l_max 15
_reflns_limit_l_min 0
_reflns_number_gt 8614
_reflns_number_total 8896
_reflns_threshold_expression I>2.0\s(I)
_oxford_diffrn_Wilson_B_factor 2.35
_oxford_diffrn_Wilson_scale 0.02
_oxford_refine_ls_r_factor_ref 0.0293
_oxford_refine_ls_scale 6.49(7)
_oxford_reflns_number_all 8859
_oxford_reflns_threshold_expression_ref I>-3.0\s(I)
_oxford_structure_analysis_title 6515
_cod_data_source_file c6ob00557h2.cif
_cod_data_source_block 3b
_cod_depositor_comments
;
The following automatic conversions were performed:

'_chemical_melting_point' value 'not measured' was changed to '?' -
the value is undefined or not given.

'_exptl_crystal_density_meas' value 'not measured' was changed to '?'
- the value is perceived as not measured.

Automatic conversion script
Id: cif_fix_values 4268 2015-11-12 08:31:59Z antanas 

 Adding full bibliography for 7155073.cif.
;
_cod_original_sg_symbol_H-M 'P 21 '
_cod_original_formula_sum 'C12 H19 N1 O4 S1'
_cod_database_code 7155073

loop_
_symmetry_equiv_pos_as_xyz
x,y,z
-x,y+1/2,-z

loop_
_atom_site_label
_atom_site_type_symbol
_atom_site_fract_x
_atom_site_fract_y
_atom_site_fract_z
_atom_site_U_iso_or_equiv
_atom_site_occupancy
_atom_site_adp_type
_atom_site_refinement_flags_posn
S1 S 0.98930(5) 0.40626(3) 0.75558(3) 0.0311 1.0000 Uani .
C2 C 1.00358(18) 0.42633(7) 0.90677(13) 0.0225 1.0000 Uani .
N3 N 0.89397(14) 0.47938(6) 0.89660(10) 0.0196 1.0000 Uani .
C4 C 0.92572(18) 0.52920(8) 0.96991(12) 0.0228 1.0000 Uani .
O5 O 1.02959(15) 0.53159(6) 1.06329(10) 0.0324 1.0000 Uani .
C6 C 0.8105(2) 0.58101(8) 0.91668(13) 0.0261 1.0000 Uani .
C7 C 0.76526(18) 0.56757(7) 0.78721(12) 0.0217 1.0000 Uani .
C8 C 0.78836(17) 0.49492(7) 0.78073(12) 0.0198 1.0000 Uani .
C9 C 0.8777(2) 0.47578(8) 0.69525(13) 0.0256 1.0000 Uani .
C10 C 0.62547(19) 0.46306(8) 0.75266(13) 0.0244 1.0000 Uani .
O11 O 0.56298(13) 0.46697(6) 0.83977(10) 0.0277 1.0000 Uani .
C12 C 0.4079(2) 0.43781(11) 0.81910(19) 0.0425 1.0000 Uani .
O13 O 0.55909(15) 0.43962(7) 0.65971(10) 0.0345 1.0000 Uani .
O14 O 0.60988(13) 0.58813(6) 0.72922(9) 0.0253 1.0000 Uani .
C15 C 0.9706(2) 0.36801(8) 0.97242(14) 0.0267 1.0000 Uani .
C16 C 0.7979(2) 0.34618(9) 0.92696(18) 0.0413 1.0000 Uani .
C17 C 1.0054(2) 0.38412(9) 1.10099(15) 0.0353 1.0000 Uani .
C18 C 1.0847(3) 0.31626(9) 0.96169(18) 0.0434 1.0000 Uani .
S21 S 0.44930(5) 0.71353(3) 0.20423(3) 0.0328 1.0000 Uani .
C22 C 0.6098(2) 0.67754(8) 0.32126(13) 0.0257 1.0000 Uani .
N23 N 0.55317(15) 0.61430(7) 0.33100(10) 0.0223 1.0000 Uani .
C28 C 0.41584(18) 0.59110(8) 0.23865(12) 0.0232 1.0000 Uani .
C29 C 0.3138(2) 0.64803(8) 0.19008(14) 0.0294 1.0000 Uani .
C27 C 0.33667(19) 0.54295(8) 0.30327(13) 0.0251 1.0000 Uani .
O34 O 0.28271(16) 0.48807(6) 0.23923(10) 0.0341 1.0000 Uani .
C26 C 0.46867(19) 0.52801(8) 0.41429(13) 0.0261 1.0000 Uani .
C24 C 0.57537(18) 0.58450(8) 0.43385(12) 0.0230 1.0000 Uani .
O25 O 0.66976(14) 0.60182(6) 0.52528(9) 0.0284 1.0000 Uani .
C30 C 0.4674(2) 0.55392(8) 0.14774(13) 0.0270 1.0000 Uani .
O31 O 0.58884(16) 0.51677(7) 0.19966(10) 0.0341 1.0000 Uani .
C32 C 0.6312(3) 0.46952(11) 0.12836(19) 0.0516 1.0000 Uani .
O33 O 0.40315(16) 0.55529(7) 0.04484(10) 0.0368 1.0000 Uani .
C35 C 0.7740(2) 0.68443(9) 0.29898(14) 0.0321 1.0000 Uani .
C37 C 0.9007(2) 0.65093(11) 0.39596(16) 0.0399 1.0000 Uani .
C36 C 0.7777(2) 0.65750(12) 0.18313(16) 0.0432 1.0000 Uani .
C42 C 0.8118(3) 0.75441(11) 0.3040(2) 0.0495 1.0000 Uani .
S41 S 0.49023(6) 0.76689(3) 0.82043(4) 0.0424 1.0000 Uani .
C38 C 0.40949(19) 0.74216(8) 0.66862(14) 0.0268 1.0000 Uani .
N43 N 0.30463(15) 0.68912(6) 0.67269(10) 0.0208 1.0000 Uani .
C44 C 0.28496(18) 0.63889(7) 0.59987(13) 0.0224 1.0000 Uani .
O45 O 0.32289(14) 0.63746(6) 0.51083(10) 0.0287 1.0000 Uani .
C46 C 0.2090(2) 0.58678(7) 0.64948(13) 0.0250 1.0000 Uani .
C47 C 0.26585(18) 0.60000(7) 0.77949(12) 0.0219 1.0000 Uani .
C48 C 0.28312(18) 0.67297(7) 0.78531(12) 0.0213 1.0000 Uani .
C49 C 0.43250(19) 0.69540(8) 0.87737(14) 0.0285 1.0000 Uani .
C50 C 0.13091(18) 0.70024(7) 0.80332(13) 0.0236 1.0000 Uani .
O51 O 0.01035(13) 0.69928(6) 0.70506(10) 0.0267 1.0000 Uani .
C52 C -0.1402(2) 0.72326(9) 0.71129(16) 0.0329 1.0000 Uani .
O53 O 0.11957(16) 0.71731(7) 0.89525(11) 0.0378 1.0000 Uani .
O54 O 0.15844(13) 0.57679(6) 0.83664(9) 0.0261 1.0000 Uani .
C55 C 0.3336(2) 0.79783(9) 0.58966(16) 0.0338 1.0000 Uani .
C57 C 0.2878(3) 0.77750(10) 0.46298(17) 0.0436 1.0000 Uani .
C56 C 0.1870(3) 0.82313(11) 0.6170(2) 0.0539 1.0000 Uani .
C58 C 0.4615(3) 0.84909(11) 0.6078(2) 0.0532 1.0000 Uani .
H21 H 1.1098 0.4401 0.9459 0.0259 1.0000 Uiso R
H62 H 0.8658 0.6205 0.9388 0.0316 1.0000 Uiso R
H61 H 0.7174 0.5780 0.9443 0.0314 1.0000 Uiso R
H71 H 0.8408 0.5890 0.7539 0.0252 1.0000 Uiso R
H92 H 0.9514 0.5086 0.6902 0.0304 1.0000 Uiso R
H91 H 0.8061 0.4685 0.6191 0.0303 1.0000 Uiso R
H121 H 0.3643 0.4519 0.8832 0.0648 1.0000 Uiso R
H122 H 0.3332 0.4490 0.7393 0.0654 1.0000 Uiso R
H123 H 0.4193 0.3922 0.8233 0.0655 1.0000 Uiso R
H162 H 0.7859 0.3060 0.9646 0.0613 1.0000 Uiso R
H161 H 0.7183 0.3782 0.9398 0.0612 1.0000 Uiso R
H163 H 0.7713 0.3390 0.8447 0.0610 1.0000 Uiso R
H173 H 0.9750 0.3499 1.1433 0.0520 1.0000 Uiso R
H171 H 1.1194 0.3941 1.1349 0.0524 1.0000 Uiso R
H172 H 0.9432 0.4196 1.1112 0.0525 1.0000 Uiso R
H182 H 1.0810 0.2816 1.0126 0.0650 1.0000 Uiso R
H183 H 1.1918 0.3330 0.9828 0.0639 1.0000 Uiso R
H181 H 1.0547 0.3014 0.8811 0.0651 1.0000 Uiso R
H221 H 0.6175 0.6996 0.3915 0.0301 1.0000 Uiso R
H292 H 0.2444 0.6559 0.2371 0.0356 1.0000 Uiso R
H291 H 0.2541 0.6422 0.1114 0.0358 1.0000 Uiso R
H271 H 0.2469 0.5641 0.3214 0.0282 1.0000 Uiso R
H261 H 0.4302 0.5214 0.4802 0.0319 1.0000 Uiso R
H262 H 0.5318 0.4929 0.4045 0.0316 1.0000 Uiso R
H321 H 0.7219 0.4462 0.1777 0.0785 1.0000 Uiso R
H322 H 0.6587 0.4880 0.0631 0.0765 1.0000 Uiso R
H323 H 0.5383 0.4405 0.1025 0.0789 1.0000 Uiso R
H371 H 1.0042 0.6587 0.3846 0.0594 1.0000 Uiso R
H372 H 0.9004 0.6681 0.4711 0.0604 1.0000 Uiso R
H373 H 0.8782 0.6065 0.3935 0.0587 1.0000 Uiso R
H362 H 0.8828 0.6649 0.1729 0.0643 1.0000 Uiso R
H361 H 0.6966 0.6770 0.1196 0.0648 1.0000 Uiso R
H363 H 0.7576 0.6135 0.1822 0.0636 1.0000 Uiso R
H423 H 0.9204 0.7609 0.2993 0.0737 1.0000 Uiso R
H421 H 0.8090 0.7710 0.3782 0.0737 1.0000 Uiso R
H422 H 0.7342 0.7751 0.2398 0.0735 1.0000 Uiso R
H381 H 0.4954 0.7248 0.6428 0.0323 1.0000 Uiso R
H462 H 0.0927 0.5898 0.6199 0.0295 1.0000 Uiso R
H461 H 0.2474 0.5467 0.6320 0.0304 1.0000 Uiso R
H471 H 0.3716 0.5811 0.8125 0.0254 1.0000 Uiso R
H492 H 0.4075 0.7042 0.9469 0.0335 1.0000 Uiso R
H491 H 0.5191 0.6640 0.8903 0.0346 1.0000 Uiso R
H521 H -0.2153 0.7098 0.6413 0.0503 1.0000 Uiso R
H522 H -0.1343 0.7679 0.7200 0.0505 1.0000 Uiso R
H523 H -0.1667 0.7046 0.7751 0.0486 1.0000 Uiso R
H572 H 0.2481 0.8120 0.4148 0.0646 1.0000 Uiso R
H571 H 0.3794 0.7610 0.4457 0.0653 1.0000 Uiso R
H573 H 0.2032 0.7477 0.4475 0.0644 1.0000 Uiso R
H561 H 0.1500 0.8590 0.5680 0.0816 1.0000 Uiso R
H563 H 0.2179 0.8349 0.6995 0.0794 1.0000 Uiso R
H562 H 0.1032 0.7908 0.6012 0.0792 1.0000 Uiso R
H581 H 0.4229 0.8809 0.5517 0.0787 1.0000 Uiso R
H583 H 0.4821 0.8678 0.6856 0.0786 1.0000 Uiso R
H582 H 0.5575 0.8319 0.5988 0.0804 1.0000 Uiso R
H141 H 0.6067 0.5912 0.6637 0.0379 1.0000 Uiso R
H341 H 0.1966 0.4961 0.1873 0.0500 1.0000 Uiso R
H541 H 0.2101 0.5715 0.9037 0.0378 1.0000 Uiso R

loop_
_atom_site_aniso_label
_atom_site_aniso_U_11
_atom_site_aniso_U_22
_atom_site_aniso_U_33
_atom_site_aniso_U_23
_atom_site_aniso_U_13
_atom_site_aniso_U_12
S1 0.0366(2) 0.03140(19) 0.02789(19) -0.00413(15) 0.01349(15) 0.00602(17)
C2 0.0206(7) 0.0226(7) 0.0237(7) -0.0020(5) 0.0057(5) -0.0002(5)
N3 0.0193(6) 0.0214(6) 0.0174(5) -0.0001(4) 0.0044(5) -0.0014(5)
C4 0.0234(7) 0.0247(7) 0.0186(6) -0.0003(5) 0.0038(5) -0.0013(6)
O5 0.0333(6) 0.0310(6) 0.0242(5) -0.0034(5) -0.0047(5) 0.0013(5)
C6 0.0318(8) 0.0242(7) 0.0190(7) -0.0013(5) 0.0025(6) 0.0034(6)
C7 0.0229(7) 0.0239(7) 0.0180(6) 0.0017(5) 0.0057(5) 0.0007(5)
C8 0.0197(7) 0.0243(7) 0.0148(6) 0.0018(5) 0.0043(5) -0.0007(5)
C9 0.0293(8) 0.0282(8) 0.0220(7) -0.0003(6) 0.0116(6) -0.0013(6)
C10 0.0213(7) 0.0261(7) 0.0239(7) 0.0048(6) 0.0036(5) -0.0019(6)
O11 0.0218(5) 0.0366(6) 0.0249(5) 0.0012(4) 0.0075(4) -0.0056(5)
C12 0.0293(9) 0.0500(11) 0.0501(11) 0.0042(9) 0.0145(8) -0.0075(8)
O13 0.0303(6) 0.0444(7) 0.0250(6) -0.0076(5) 0.0026(5) -0.0116(5)
O14 0.0237(5) 0.0353(6) 0.0168(5) 0.0055(4) 0.0058(4) 0.0057(4)
C15 0.0283(8) 0.0233(7) 0.0270(8) 0.0024(6) 0.0061(6) 0.0016(6)
C16 0.0370(10) 0.0337(9) 0.0444(10) 0.0111(8) -0.0014(8) -0.0125(8)
C17 0.0471(10) 0.0282(8) 0.0304(8) 0.0042(7) 0.0113(7) -0.0001(7)
C18 0.0589(13) 0.0309(9) 0.0440(10) 0.0075(8) 0.0209(9) 0.0149(9)
S21 0.0358(2) 0.03018(19) 0.02911(19) 0.00923(15) 0.00452(15) 0.00572(16)
C22 0.0300(8) 0.0282(8) 0.0179(6) 0.0014(6) 0.0054(6) 0.0001(6)
N23 0.0226(6) 0.0275(6) 0.0151(5) 0.0007(5) 0.0031(4) 0.0018(5)
C28 0.0217(7) 0.0294(7) 0.0155(6) 0.0007(6) 0.0010(5) 0.0046(6)
C29 0.0257(8) 0.0324(8) 0.0259(7) 0.0037(6) 0.0013(6) 0.0072(6)
C27 0.0246(7) 0.0273(8) 0.0207(7) -0.0013(6) 0.0026(6) 0.0007(6)
O34 0.0371(7) 0.0292(6) 0.0273(6) -0.0025(5) -0.0038(5) -0.0040(5)
C26 0.0306(8) 0.0277(7) 0.0180(6) 0.0025(6) 0.0040(6) 0.0014(6)
C24 0.0230(7) 0.0290(7) 0.0169(6) 0.0019(5) 0.0059(5) 0.0039(6)
O25 0.0264(5) 0.0414(7) 0.0148(5) 0.0013(4) 0.0024(4) -0.0040(5)
C30 0.0297(8) 0.0328(8) 0.0175(7) -0.0005(6) 0.0053(6) 0.0023(6)
O31 0.0389(7) 0.0409(7) 0.0235(5) -0.0007(5) 0.0106(5) 0.0164(5)
C32 0.0748(16) 0.0489(12) 0.0393(10) -0.0015(9) 0.0298(11) 0.0251(11)
O33 0.0425(7) 0.0484(7) 0.0161(5) -0.0019(5) 0.0034(5) 0.0047(6)
C35 0.0310(8) 0.0416(10) 0.0221(7) 0.0042(7) 0.0051(6) -0.0045(7)
C37 0.0267(8) 0.0604(12) 0.0300(9) 0.0087(8) 0.0045(7) -0.0057(8)
C36 0.0337(10) 0.0706(14) 0.0276(9) -0.0012(8) 0.0127(7) -0.0019(9)
C42 0.0520(13) 0.0487(12) 0.0482(11) 0.0102(9) 0.0157(10) -0.0150(10)
S41 0.0487(3) 0.0421(2) 0.0308(2) -0.00597(18) 0.00316(18) -0.0226(2)
C38 0.0238(7) 0.0276(8) 0.0282(8) 0.0008(6) 0.0062(6) -0.0048(6)
N43 0.0206(6) 0.0231(6) 0.0188(6) 0.0003(5) 0.0060(4) 0.0001(5)
C44 0.0206(7) 0.0241(7) 0.0206(7) -0.0005(6) 0.0031(5) 0.0044(5)
O45 0.0353(6) 0.0318(6) 0.0219(5) -0.0001(4) 0.0128(5) 0.0049(5)
C46 0.0328(8) 0.0213(7) 0.0208(7) -0.0014(5) 0.0075(6) 0.0000(6)
C47 0.0215(7) 0.0237(7) 0.0200(6) 0.0016(5) 0.0054(5) 0.0009(5)
C48 0.0213(7) 0.0240(7) 0.0177(6) -0.0002(5) 0.0046(5) 0.0011(5)
C49 0.0256(8) 0.0350(8) 0.0217(7) -0.0031(6) 0.0021(6) -0.0026(6)
C50 0.0238(7) 0.0232(7) 0.0237(7) -0.0027(5) 0.0069(6) 0.0016(6)
O51 0.0206(5) 0.0331(6) 0.0256(5) -0.0020(4) 0.0056(4) 0.0030(4)
C52 0.0216(7) 0.0327(8) 0.0436(9) -0.0029(7) 0.0084(7) 0.0045(6)
O53 0.0378(7) 0.0485(7) 0.0284(6) -0.0122(6) 0.0116(5) 0.0068(6)
O54 0.0244(5) 0.0318(6) 0.0216(5) 0.0047(4) 0.0060(4) -0.0023(4)
C55 0.0373(9) 0.0266(8) 0.0374(9) 0.0052(7) 0.0111(7) -0.0029(7)
C57 0.0538(12) 0.0359(10) 0.0365(10) 0.0116(8) 0.0062(8) -0.0002(9)
C56 0.0609(14) 0.0356(10) 0.0722(16) 0.0160(10) 0.0305(12) 0.0176(10)
C58 0.0640(14) 0.0371(11) 0.0571(13) 0.0061(9) 0.0156(11) -0.0203(10)

loop_
_atom_type_symbol
_atom_type_scat_dispersion_real
_atom_type_scat_dispersion_imag
_atom_type_scat_Cromer_Mann_a1
_atom_type_scat_Cromer_Mann_b1
_atom_type_scat_Cromer_Mann_a2
_atom_type_scat_Cromer_Mann_b2
_atom_type_scat_Cromer_Mann_a3
_atom_type_scat_Cromer_Mann_b3
_atom_type_scat_Cromer_Mann_a4
_atom_type_scat_Cromer_Mann_b4
_atom_type_scat_Cromer_Mann_c
_atom_type_scat_source
C 0.0181 0.0091 2.3100 20.8439 1.0200 10.2075 1.5886 0.5687 0.8650 51.6512 0.2156 'International Tables Vol C 4.2.6.8 and 6.1.1.4'
H 0.0000 0.0000 0.4930 10.5109 0.3229 26.1257 0.1402 3.1424 0.0408 57.7998 0.0030 'International Tables Vol C 4.2.6.8 and 6.1.1.4'
N 0.0311 0.0180 12.2126 0.0057 3.1322 9.8933 2.0125 28.9975 1.1663 0.5826 -11.5290 'International Tables Vol C 4.2.6.8 and 6.1.1.4'
O 0.0492 0.0322 3.0485 13.2771 2.2868 5.7011 1.5463 0.3239 0.8670 32.9089 0.2508 'International Tables Vol C 4.2.6.8 and 6.1.1.4'
S 0.3331 0.5567 6.9053 1.4679 5.2034 22.2151 1.4379 0.2536 1.5863 56.1720 0.8669 'International Tables Vol C 4.2.6.8 and 6.1.1.4'

loop_
_geom_angle_atom_site_label_1
_geom_angle_atom_site_label_2
_geom_angle_atom_site_label_3
_geom_angle
_geom_angle_publ_flag
C2 S1 C9 94.42(7) yes
S1 C2 N3 104.29(10) yes
S1 C2 C15 110.58(10) yes
N3 C2 C15 116.56(12) yes
S1 C2 H21 109.3 no
N3 C2 H21 108.8 no
C15 C2 H21 107.2 no
C2 N3 C4 123.25(12) yes
C2 N3 C8 117.81(11) yes
C4 N3 C8 113.09(12) yes
N3 C4 O5 125.86(15) yes
N3 C4 C6 108.43(12) yes
O5 C4 C6 125.71(14) yes
C4 C6 C7 103.66(12) yes
C4 C6 H62 107.7 no
C7 C6 H62 113.8 no
C4 C6 H61 109.3 no
C7 C6 H61 110.6 no
H62 C6 H61 111.4 no
C6 C7 C8 103.87(11) yes
C6 C7 O14 111.79(12) yes
C8 C7 O14 113.87(12) yes
C6 C7 H71 109.3 no
C8 C7 H71 109.1 no
O14 C7 H71 108.8 no
C7 C8 N3 103.32(11) yes
C7 C8 C9 113.49(12) yes
N3 C8 C9 106.19(12) yes
C7 C8 C10 109.03(12) yes
N3 C8 C10 113.21(12) yes
C9 C8 C10 111.40(13) yes
C8 C9 S1 105.84(10) yes
C8 C9 H92 109.6 no
S1 C9 H92 109.2 no
C8 C9 H91 111.8 no
S1 C9 H91 111.9 no
H92 C9 H91 108.4 no
C8 C10 O11 112.08(13) yes
C8 C10 O13 123.47(14) yes
O11 C10 O13 124.37(15) yes
C10 O11 C12 115.12(14) yes
O11 C12 H121 106.9 no
O11 C12 H122 111.7 no
H121 C12 H122 111.8 no
O11 C12 H123 110.1 no
H121 C12 H123 108.3 no
H122 C12 H123 108.0 no
C7 O14 H141 105.5 no
C2 C15 C16 112.26(13) yes
C2 C15 C17 109.08(13) yes
C16 C15 C17 108.17(15) yes
C2 C15 C18 108.28(14) yes
C16 C15 C18 110.78(16) yes
C17 C15 C18 108.18(15) yes
C15 C16 H162 109.3 no
C15 C16 H161 113.1 no
H162 C16 H161 109.8 no
C15 C16 H163 109.3 no
H162 C16 H163 108.0 no
H161 C16 H163 107.3 no
C15 C17 H173 111.1 no
C15 C17 H171 110.0 no
H173 C17 H171 110.3 no
C15 C17 H172 110.9 no
H173 C17 H172 105.7 no
H171 C17 H172 108.6 no
C15 C18 H182 110.8 no
C15 C18 H183 108.7 no
H182 C18 H183 109.2 no
C15 C18 H181 109.2 no
H182 C18 H181 109.4 no
H183 C18 H181 109.5 no
C22 S21 C29 94.58(7) yes
S21 C22 N23 104.38(10) yes
S21 C22 C35 111.42(11) yes
N23 C22 C35 117.34(14) yes
S21 C22 H221 108.1 no
N23 C22 H221 108.8 no
C35 C22 H221 106.5 no
C22 N23 C28 118.43(12) yes
C22 N23 C24 123.34(13) yes
C28 N23 C24 113.58(13) yes
N23 C28 C29 106.21(13) yes
N23 C28 C27 103.20(11) yes
C29 C28 C27 114.79(13) yes
N23 C28 C30 111.81(12) yes
C29 C28 C30 113.87(13) yes
C27 C28 C30 106.53(13) yes
C28 C29 S21 106.74(11) yes
C28 C29 H292 108.3 no
S21 C29 H292 108.8 no
C28 C29 H291 111.6 no
S21 C29 H291 110.3 no
H292 C29 H291 110.9 no
C28 C27 O34 113.51(12) yes
C28 C27 C26 104.02(12) yes
O34 C27 C26 110.64(13) yes
C28 C27 H271 108.0 no
O34 C27 H271 110.1 no
C26 C27 H271 110.4 no
C27 O34 H341 108.7 no
C27 C26 C24 104.17(12) yes
C27 C26 H261 113.4 no
C24 C26 H261 110.0 no
C27 C26 H262 111.8 no
C24 C26 H262 107.1 no
H261 C26 H262 110.0 no
C26 C24 N23 108.67(13) yes
C26 C24 O25 127.41(13) yes
N23 C24 O25 123.92(15) yes
C28 C30 O31 109.81(13) yes
C28 C30 O33 125.59(15) yes
O31 C30 O33 124.49(15) yes
C30 O31 C32 116.68(15) yes
O31 C32 H321 107.4 no
O31 C32 H322 111.6 no
H321 C32 H322 110.4 no
O31 C32 H323 106.9 no
H321 C32 H323 108.4 no
H322 C32 H323 112.0 no
C22 C35 C37 108.86(13) yes
C22 C35 C36 113.53(14) yes
C37 C35 C36 108.48(17) yes
C22 C35 C42 106.75(16) yes
C37 C35 C42 109.11(17) yes
C36 C35 C42 110.04(16) yes
C35 C37 H371 108.0 no
C35 C37 H372 109.4 no
H371 C37 H372 109.0 no
C35 C37 H373 109.9 no
H371 C37 H373 110.7 no
H372 C37 H373 109.8 no
C35 C36 H362 109.5 no
C35 C36 H361 110.7 no
H362 C36 H361 109.1 no
C35 C36 H363 109.2 no
H362 C36 H363 109.6 no
H361 C36 H363 108.8 no
C35 C42 H423 109.8 no
C35 C42 H421 109.3 no
H423 C42 H421 107.1 no
C35 C42 H422 108.7 no
H423 C42 H422 110.5 no
H421 C42 H422 111.4 no
C38 S41 C49 93.89(7) yes
S41 C38 N43 104.37(10) yes
S41 C38 C55 111.21(12) yes
N43 C38 C55 117.08(14) yes
S41 C38 H381 109.0 no
N43 C38 H381 105.6 no
C55 C38 H381 109.2 no
C38 N43 C44 123.05(13) yes
C38 N43 C48 117.78(12) yes
C44 N43 C48 112.64(12) yes
N43 C44 O45 124.99(15) yes
N43 C44 C46 108.09(12) yes
O45 C44 C46 126.92(14) yes
C44 C46 C47 102.93(12) yes
C44 C46 H462 110.0 no
C47 C46 H462 110.5 no
C44 C46 H461 110.1 no
C47 C46 H461 111.1 no
H462 C46 H461 111.8 no
C46 C47 C48 103.19(11) yes
C46 C47 O54 112.09(12) yes
C48 C47 O54 113.41(12) yes
C46 C47 H471 108.8 no
C48 C47 H471 109.0 no
O54 C47 H471 110.1 no
C47 C48 N43 103.28(11) yes
C47 C48 C49 113.40(13) yes
N43 C48 C49 106.43(12) yes
C47 C48 C50 107.99(12) yes
N43 C48 C50 113.56(12) yes
C49 C48 C50 111.96(12) yes
C48 C49 S41 105.42(11) yes
C48 C49 H492 109.5 no
S41 C49 H492 109.4 no
C48 C49 H491 110.8 no
S41 C49 H491 110.2 no
H492 C49 H491 111.3 no
C48 C50 O51 111.21(12) yes
C48 C50 O53 124.25(14) yes
O51 C50 O53 124.44(15) yes
C50 O51 C52 116.41(12) yes
O51 C52 H521 104.5 no
O51 C52 H522 109.9 no
H521 C52 H522 113.6 no
O51 C52 H523 109.9 no
H521 C52 H523 108.7 no
H522 C52 H523 110.1 no
C47 O54 H541 106.3 no
C38 C55 C57 109.63(15) yes
C38 C55 C56 112.16(15) yes
C57 C55 C56 109.42(19) yes
C38 C55 C58 107.38(16) yes
C57 C55 C58 108.03(17) yes
C56 C55 C58 110.13(18) yes
C55 C57 H572 109.6 no
C55 C57 H571 109.7 no
H572 C57 H571 109.6 no
C55 C57 H573 110.2 no
H572 C57 H573 106.2 no
H571 C57 H573 111.5 no
C55 C56 H561 107.6 no
C55 C56 H563 108.4 no
H561 C56 H563 111.0 no
C55 C56 H562 109.8 no
H561 C56 H562 110.1 no
H563 C56 H562 109.9 no
C55 C58 H581 108.6 no
C55 C58 H583 110.2 no
H581 C58 H583 108.3 no
C55 C58 H582 109.9 no
H581 C58 H582 109.5 no
H583 C58 H582 110.3 no

loop_
_geom_bond_atom_site_label_1
_geom_bond_atom_site_label_2
_geom_bond_distance
_geom_bond_publ_flag
S1 C2 1.8445(15) yes
S1 C9 1.8105(17) yes
C2 N3 1.4690(19) yes
C2 C15 1.551(2) yes
C2 H21 0.957 no
N3 C4 1.361(2) yes
N3 C8 1.4693(17) yes
C4 O5 1.2229(19) yes
C4 C6 1.509(2) yes
C6 C7 1.5228(19) yes
C6 H62 0.970 no
C6 H61 0.972 no
C7 C8 1.572(2) yes
C7 O14 1.4056(18) yes
C7 H71 0.985 no
C8 C9 1.527(2) yes
C8 C10 1.528(2) yes
C9 H92 0.969 no
C9 H91 0.960 no
C10 O11 1.326(2) yes
C10 O13 1.210(2) yes
O11 C12 1.449(2) yes
C12 H121 1.007 no
C12 H122 1.020 no
C12 H123 0.980 no
O14 H141 0.786 no
C15 C16 1.524(2) yes
C15 C17 1.531(2) yes
C15 C18 1.524(2) yes
C16 H162 0.993 no
C16 H161 1.022 no
C16 H163 0.963 no
C17 H173 0.974 no
C17 H171 0.985 no
C17 H172 0.965 no
C18 H182 0.970 no
C18 H183 0.966 no
C18 H181 0.983 no
S21 C22 1.8421(16) yes
S21 C29 1.8125(18) yes
C22 N23 1.458(2) yes
C22 C35 1.549(2) yes
C22 H221 0.956 no
N23 C28 1.4644(19) yes
N23 C24 1.3584(19) yes
C28 C29 1.522(2) yes
C28 C27 1.573(2) yes
C28 C30 1.529(2) yes
C29 H292 0.964 no
C29 H291 0.947 no
C27 O34 1.4084(19) yes
C27 C26 1.523(2) yes
C27 H271 0.989 no
O34 H341 0.844 no
C26 C24 1.504(2) yes
C26 H261 0.964 no
C26 H262 0.962 no
C24 O25 1.2248(19) yes
C30 O31 1.328(2) yes
C30 O33 1.203(2) yes
O31 C32 1.447(2) yes
C32 H321 0.977 no
C32 H322 0.974 no
C32 H323 0.998 no
C35 C37 1.532(2) yes
C35 C36 1.523(3) yes
C35 C42 1.531(3) yes
C37 H371 0.973 no
C37 H372 0.980 no
C37 H373 0.970 no
C36 H362 0.979 no
C36 H361 0.972 no
C36 H363 0.957 no
C42 H423 0.981 no
C42 H421 0.971 no
C42 H422 0.974 no
S41 C38 1.8370(17) yes
S41 C49 1.8100(18) yes
C38 N43 1.4708(19) yes
C38 C55 1.548(2) yes
C38 H381 0.972 no
N43 C44 1.3669(19) yes
N43 C48 1.4697(18) yes
C44 O45 1.2176(19) yes
C44 C46 1.512(2) yes
C46 C47 1.5268(19) yes
C46 H462 0.978 no
C46 H461 0.968 no
C47 C48 1.568(2) yes
C47 O54 1.4139(17) yes
C47 H471 0.982 no
C48 C49 1.523(2) yes
C48 C50 1.531(2) yes
C49 H492 0.948 no
C49 H491 0.992 no
C50 O51 1.3352(19) yes
C50 O53 1.201(2) yes
O51 C52 1.4396(19) yes
C52 H521 0.950 no
C52 H522 0.961 no
C52 H523 0.955 no
O54 H541 0.810 no
C55 C57 1.526(3) yes
C55 C56 1.519(3) yes
C55 C58 1.538(3) yes
C57 H572 0.941 no
C57 H571 0.956 no
C57 H573 0.954 no
C56 H561 0.964 no
C56 H563 0.985 no
C56 H562 0.986 no
C58 H581 0.949 no
C58 H583 0.988 no
C58 H582 0.956 no

loop_
_geom_hbond_atom_site_label_D
_geom_hbond_atom_site_label_H
_geom_hbond_atom_site_label_A
_geom_hbond_site_symmetry_A
_geom_hbond_angle_DHA
_geom_hbond_distance_DH
_geom_hbond_distance_HA
_geom_hbond_distance_DA
_geom_hbond_publ_flag
C9 H92 O54 1_655 136 0.97 2.58 3.340(3) yes
C16 H162 O53 2_647 155 0.99 2.51 3.437(3) yes
C16 H161 O11 . 139 1.02 2.44 3.278(3) yes
C17 H171 O34 1_656 136 0.99 2.57 3.353(3) yes
C36 H363 O31 . 153 0.96 2.59 3.471(3) yes
C47 H471 O14 . 126 0.98 2.58 3.262(3) yes
C56 H562 O51 . 140 0.99 2.58 3.397(3) yes
O14 H141 O25 . 162 0.79 1.93 2.684(3) yes
O34 H341 O5 1_454 166 0.84 1.91 2.741(3) yes
O54 H541 O33 1_556 159 0.81 2.05 2.818(3) yes
